data_7245997
loop_
_publ_author_name
'Li, Yuping'
'Tao, Yang'
'Zhoujin, Yunping'
'Zhao, Fang'
'Liang, Peng-Yu'
'Parkin, Sean'
'Li, Tonglei'
'Zhou, Pan-Pan'
'Long, Sihui'

_publ_section_title
;
 \p--\p stacking in the polymorphism of 2-(naphthalenylamino)-nicotinic
 acids and a comparison with their analogues
;
_journal_issue 3
_journal_name_full CrystEngComm
_journal_page_first 432
_journal_page_last 443
_journal_paper_doi 10.1039/D2CE01233B
_journal_volume 25
_journal_year 2023
_chemical_formula_moiety 'C16 H12 N2 O2'
_chemical_formula_sum 'C16 H12 N2 O2'
_chemical_formula_weight 264.28
_space_group_crystal_system monoclinic
_space_group_IT_number 14
_space_group_name_Hall '-P 2ybc'
_space_group_name_H-M_alt 'P 1 21/c 1'
_atom_sites_solution_hydrogens geom
_atom_sites_solution_primary direct
_audit_creation_date 2020-09-23
_audit_creation_method
;
Olex2 1.2
(compiled 2018.05.29 svn.r3508 for OlexSys, GUI svn.r5506)
;
_audit_update_record
;
2022-07-29 deposited with the CCDC.	2022-12-05 downloaded from the CCDC.
;
_cell_angle_alpha 90
_cell_angle_beta 94.304(4)
_cell_angle_gamma 90
_cell_formula_units_Z 4
_cell_length_a 8.0931(3)
_cell_length_b 14.2729(5)
_cell_length_c 11.3085(6)
_cell_measurement_reflns_used 2174
_cell_measurement_temperature 293.23(10)
_cell_measurement_theta_max 69.8100
_cell_measurement_theta_min 6.9600
_cell_volume 1302.58(10)
_computing_cell_refinement 'CrysAlisPro 1.171.38.43f (Rigaku OD, 2015)'
_computing_data_collection 'CrysAlisPro 1.171.38.43f (Rigaku OD, 2015)'
_computing_data_reduction 'CrysAlisPro 1.171.38.43f (Rigaku OD, 2015)'
_computing_molecular_graphics 'Olex2 (Dolomanov et al., 2009)'
_computing_publication_material 'Olex2 (Dolomanov et al., 2009)'
_computing_structure_refinement 'ShelXL (Sheldrick, 2015)'
_computing_structure_solution 'ShelXS (Sheldrick, 2008)'
_diffrn_ambient_environment air
_diffrn_ambient_temperature 293.23(10)
_diffrn_detector 'CCD plate'
_diffrn_detector_area_resol_mean 16.0733
_diffrn_detector_type Eos
_diffrn_measured_fraction_theta_full 0.985
_diffrn_measured_fraction_theta_max 0.973
_diffrn_measurement_details
;
List of Runs (angles in degrees, time in seconds):

  # Type    Start    End  Width  t~exp~   \w     \q     \k     \f   Frames
#--------------------------------------------------------------------------
  1  \w     24.00  94.00   1.00    1.00    --   54.00  77.00  60.00   70
  2  \w    105.00 132.00   1.00    1.00    --  108.00 111.00 -30.00   27
  3  \w     92.00 178.00   1.00    1.00    --  108.00  50.00  60.00   86
  4  \w     97.00 167.00   1.00    1.00    --  108.00  63.00 120.00   70
  5  \w     83.00 129.00   1.00    1.00    --  108.00 -63.00  90.00   46
  6  \w     55.00 128.00   1.00    1.00    --  108.00 -63.00 -30.00   73
  7  \w     38.00  64.00   1.00    1.00    --   54.00-126.00 -92.00   26
  8  \w     27.00  88.00   1.00    1.00    --   54.00-125.00   0.00   61
  9  \w     40.00  67.00   1.00    1.00    --  108.00 -63.00  90.00   27
 10  \w     36.00 113.00   1.00    1.00    --  108.00-111.00 -30.00   77
 11  \w     36.00 101.00   1.00    1.00    --  108.00-111.00 -90.00   65
 12  \w     19.00  66.00   1.00    1.00    --    0.00  57.00-150.00   47
 13  \w     14.00  41.00   1.00    1.00    --    0.00  57.00 -30.00   27
 14  \w    -14.00  13.00   1.00    1.00    --    0.00  57.00-150.00   27
 15  \w    -18.00  96.00   1.00    1.00    --   54.00 -19.00-180.00  114
 16  \w    101.00 126.00   1.00    1.00    --  108.00  63.00-180.00   25
;
_diffrn_measurement_device 'four-circle diffractometer'
_diffrn_measurement_device_type 'SuperNova, Dual, Cu at zero, Eos'
_diffrn_measurement_method '\w scans'
_diffrn_orient_matrix_type 'CrysAlisPro convention (1999,Acta A55,543-557)'
_diffrn_orient_matrix_UB_11 -0.1065024000
_diffrn_orient_matrix_UB_12 0.0629335000
_diffrn_orient_matrix_UB_13 0.0748718000
_diffrn_orient_matrix_UB_21 -0.0877318000
_diffrn_orient_matrix_UB_22 -0.0873052000
_diffrn_orient_matrix_UB_23 0.0449811000
_diffrn_orient_matrix_UB_31 0.1317082000
_diffrn_orient_matrix_UB_32 -0.0071605000
_diffrn_orient_matrix_UB_33 0.1052954000
_diffrn_radiation_monochromator mirror
_diffrn_radiation_probe x-ray
_diffrn_radiation_type CuK\a
_diffrn_radiation_wavelength 1.54184
_diffrn_reflns_av_R_equivalents 0.0179
_diffrn_reflns_av_unetI/netI 0.0226
_diffrn_reflns_Laue_measured_fraction_full 0.985
_diffrn_reflns_Laue_measured_fraction_max 0.973
_diffrn_reflns_limit_h_max 9
_diffrn_reflns_limit_h_min -8
_diffrn_reflns_limit_k_max 17
_diffrn_reflns_limit_k_min -15
_diffrn_reflns_limit_l_max 13
_diffrn_reflns_limit_l_min -13
_diffrn_reflns_number 4653
_diffrn_reflns_point_group_measured_fraction_full 0.985
_diffrn_reflns_point_group_measured_fraction_max 0.973
_diffrn_reflns_theta_full 67.684
_diffrn_reflns_theta_max 69.532
_diffrn_reflns_theta_min 4.998
_diffrn_source 'micro-focus sealed X-ray tube'
_diffrn_source_type 'SuperNova (Cu) X-ray Source'
_exptl_absorpt_coefficient_mu 0.737
_exptl_absorpt_correction_T_max 1.00000
_exptl_absorpt_correction_T_min 0.54185
_exptl_absorpt_correction_type multi-scan
_exptl_absorpt_process_details
;
CrysAlisPro 1.171.38.43f (Rigaku Oxford Diffraction, 2015)
Empirical absorption correction using spherical harmonics,
 implemented in SCALE3 ABSPACK scaling algorithm.
;
_exptl_crystal_colour 'clear light colourless'
_exptl_crystal_colour_lustre clear
_exptl_crystal_colour_modifier light
_exptl_crystal_colour_primary colourless
_exptl_crystal_density_diffrn 1.348
_exptl_crystal_description block
_exptl_crystal_F_000 552
_exptl_crystal_size_max 0.13
_exptl_crystal_size_mid 0.11
_exptl_crystal_size_min 0.07
_refine_diff_density_max 0.311
_refine_diff_density_min -0.203
_refine_diff_density_rms 0.039
_refine_ls_extinction_method none
_refine_ls_goodness_of_fit_ref 1.057
_refine_ls_hydrogen_treatment constr
_refine_ls_matrix_type full
_refine_ls_number_parameters 182
_refine_ls_number_reflns 2378
_refine_ls_number_restraints 0
_refine_ls_restrained_S_all 1.057
_refine_ls_R_factor_all 0.0555
_refine_ls_R_factor_gt 0.0500
_refine_ls_shift/su_max 0.000
_refine_ls_shift/su_mean 0.000
_refine_ls_structure_factor_coef Fsqd
_refine_ls_weighting_details 'w=1/[\s^2^(Fo^2^)+(0.0814P)^2^+0.3170P] where P=(Fo^2^+2Fc^2^)/3'
_refine_ls_weighting_scheme calc
_refine_ls_wR_factor_gt 0.1432
_refine_ls_wR_factor_ref 0.1494
_reflns_Friedel_coverage 0.000
_reflns_number_gt 2069
_reflns_number_total 2378
_reflns_threshold_expression 'I > 2\s(I)'
_cod_data_source_file d2ce01233b2.cif
_cod_data_source_block tangy_3
_cod_depositor_comments 'Adding full bibliography for 7245996--7246001.cif.'
_cod_database_code 7245997
_shelx_shelxl_version_number 2018/3
_shelx_space_group_comment
;
The symmetry employed for this shelxl refinement is uniquely defined
by the following loop, which should always be used as a source of
symmetry information in preference to the above space-group names.
They are only intended as comments.
;
_shelx_estimated_absorpt_t_max 0.950
_shelx_estimated_absorpt_t_min 0.910
_reflns_odcompleteness_completeness 98.36
_reflns_odcompleteness_iscentric 1
_reflns_odcompleteness_theta 66.97
_olex2_refinement_description
;
1. Fixed Uiso
 At 1.2 times of:
  All C(H) groups, All N(H) groups
 At 1.5 times of:
  All O(H) groups
2.a Aromatic/amide H refined with riding coordinates:
 N1(H1), C2(H2A), C4(H4), C5(H5), C6(H6), C7(H7), C9(H9), C10(H10), C13(H13),
 C14(H14), C15(H15)
2.b Idealised tetrahedral OH refined as rotating group:
 O2(H2)
;
_olex2_date_sample_data_collection 2020-09-16
_olex2_submission_special_instructions 'No special instructions were received'
_oxdiff_exptl_absorpt_empirical_details
;
Empirical correction (ABSPACK) includes:
- Absorption correction using spherical harmonics
- Frame scaling
;
_oxdiff_exptl_absorpt_empirical_full_max 2.484
_oxdiff_exptl_absorpt_empirical_full_min 0.502

loop_
_space_group_symop_operation_xyz
'x, y, z'
'-x, y+1/2, -z+1/2'
'-x, -y, -z'
'x, -y-1/2, z-1/2'

loop_
_atom_site_label
_atom_site_type_symbol
_atom_site_fract_x
_atom_site_fract_y
_atom_site_fract_z
_atom_site_U_iso_or_equiv
_atom_site_adp_type
_atom_site_occupancy
_atom_site_site_symmetry_order
_atom_site_calc_flag
_atom_site_refinement_flags_posn
_atom_site_refinement_flags_adp
_atom_site_refinement_flags_occupancy
_atom_site_disorder_assembly
_atom_site_disorder_group
O1 O 0.11160(19) 0.69585(8) 0.16388(14) 0.0588(4) Uani 1 1 d . . . . .
O2 O -0.0648(2) 0.63606(9) 0.28446(17) 0.0749(5) Uani 1 1 d . . . . .
H2 H -0.044275 0.587534 0.249603 0.112 Uiso 1 1 calc GR . . . .
N1 N 0.1679(2) 0.88174(10) 0.18032(16) 0.0547(5) Uani 1 1 d . . . . .
H1 H 0.183155 0.831233 0.141108 0.066 Uiso 1 1 calc R . . . .
N2 N 0.00499(19) 0.96489(9) 0.30271(14) 0.0465(4) Uani 1 1 d . . . . .
C1 C 0.2680(2) 0.96135(11) 0.15854(17) 0.0474(5) Uani 1 1 d . . . . .
C2 C 0.2574(2) 1.00384(11) 0.05229(17) 0.0451(4) Uani 1 1 d . . . . .
H2A H 0.183426 0.981132 -0.007877 0.054 Uiso 1 1 calc R . . . .
C3 C 0.3575(2) 1.08315(11) 0.03019(16) 0.0427(4) Uani 1 1 d . . . . .
C4 C 0.3458(2) 1.13022(14) -0.07824(18) 0.0539(5) Uani 1 1 d . . . . .
H4 H 0.273785 1.108107 -0.139904 0.065 Uiso 1 1 calc R . . . .
C5 C 0.4380(3) 1.20772(14) -0.0950(2) 0.0622(6) Uani 1 1 d . . . . .
H5 H 0.426253 1.238911 -0.167341 0.075 Uiso 1 1 calc R . . . .
C6 C 0.5502(3) 1.24137(13) -0.0054(2) 0.0586(5) Uani 1 1 d . . . . .
H6 H 0.613483 1.294194 -0.018760 0.070 Uiso 1 1 calc R . . . .
C7 C 0.5677(2) 1.19711(13) 0.1018(2) 0.0550(5) Uani 1 1 d . . . . .
H7 H 0.643014 1.219663 0.161202 0.066 Uiso 1 1 calc R . . . .
C8 C 0.4697(2) 1.11568(11) 0.12301(16) 0.0442(4) Uani 1 1 d . . . . .
C9 C 0.4819(3) 1.06876(13) 0.23275(18) 0.0535(5) Uani 1 1 d . . . . .
H9 H 0.557531 1.089282 0.293179 0.064 Uiso 1 1 calc R . . . .
C10 C 0.3835(3) 0.99338(13) 0.25106(19) 0.0547(5) Uani 1 1 d . . . . .
H10 H 0.391745 0.962876 0.323927 0.066 Uiso 1 1 calc R . . . .
C11 C 0.0507(2) 0.88149(10) 0.25924(16) 0.0416(4) Uani 1 1 d . . . . .
C12 C -0.0244(2) 0.79683(10) 0.29406(16) 0.0416(4) Uani 1 1 d . . . . .
C13 C -0.1398(2) 0.80239(12) 0.37769(18) 0.0507(5) Uani 1 1 d . . . . .
H13 H -0.188748 0.747933 0.403625 0.061 Uiso 1 1 calc R . . . .
C14 C -0.1833(3) 0.88808(13) 0.42338(19) 0.0571(5) Uani 1 1 d . . . . .
H14 H -0.260725 0.892234 0.479935 0.068 Uiso 1 1 calc R . . . .
C15 C -0.1088(2) 0.96647(12) 0.38257(18) 0.0512(5) Uani 1 1 d . . . . .
H15 H -0.139042 1.024300 0.412091 0.061 Uiso 1 1 calc R . . . .
C16 C 0.0154(2) 0.70547(10) 0.24037(18) 0.0444(4) Uani 1 1 d . . . . .

loop_
_atom_site_aniso_label
_atom_site_aniso_U_11
_atom_site_aniso_U_22
_atom_site_aniso_U_33
_atom_site_aniso_U_23
_atom_site_aniso_U_13
_atom_site_aniso_U_12
O1 0.0715(9) 0.0264(6) 0.0827(10) -0.0053(6) 0.0331(8) -0.0070(6)
O2 0.0940(11) 0.0227(6) 0.1157(13) -0.0060(7) 0.0581(10) -0.0136(7)
N1 0.0660(10) 0.0213(7) 0.0815(11) -0.0047(6) 0.0360(9) -0.0067(6)
N2 0.0501(8) 0.0219(7) 0.0694(10) -0.0015(6) 0.0166(7) -0.0001(6)
C1 0.0500(10) 0.0212(7) 0.0743(12) -0.0009(7) 0.0258(9) -0.0001(7)
C2 0.0441(9) 0.0301(8) 0.0627(11) -0.0051(7) 0.0142(8) -0.0004(7)
C3 0.0387(8) 0.0297(8) 0.0615(10) -0.0059(7) 0.0164(7) 0.0025(6)
C4 0.0546(11) 0.0457(10) 0.0630(11) 0.0013(8) 0.0161(9) 0.0026(8)
C5 0.0727(14) 0.0458(11) 0.0716(13) 0.0068(9) 0.0289(11) -0.0003(9)
C6 0.0613(12) 0.0346(9) 0.0845(14) 0.0039(9) 0.0346(11) -0.0091(8)
C7 0.0486(10) 0.0395(10) 0.0790(14) -0.0106(9) 0.0185(9) -0.0057(8)
C8 0.0430(9) 0.0316(8) 0.0600(10) -0.0017(7) 0.0182(8) 0.0044(7)
C9 0.0573(11) 0.0403(9) 0.0628(11) -0.0057(8) 0.0040(9) -0.0003(8)
C10 0.0659(12) 0.0368(9) 0.0626(12) 0.0056(8) 0.0129(9) 0.0017(8)
C11 0.0445(9) 0.0228(7) 0.0588(10) 0.0014(6) 0.0119(7) -0.0007(6)
C12 0.0429(9) 0.0238(8) 0.0589(10) 0.0017(6) 0.0096(7) -0.0020(6)
C13 0.0544(10) 0.0311(9) 0.0689(12) 0.0026(7) 0.0195(9) -0.0068(7)
C14 0.0613(12) 0.0403(10) 0.0734(13) -0.0037(8) 0.0304(10) -0.0021(8)
C15 0.0547(10) 0.0305(9) 0.0702(12) -0.0056(8) 0.0177(9) 0.0025(7)
C16 0.0458(9) 0.0221(7) 0.0666(11) 0.0013(7) 0.0125(8) -0.0044(6)

loop_
_atom_type_symbol
_atom_type_description
_atom_type_scat_dispersion_real
_atom_type_scat_dispersion_imag
_atom_type_scat_source
C C 0.0181 0.0091 'International Tables Vol C Tables 4.2.6.8 and 6.1.1.4'
H H 0.0000 0.0000 'International Tables Vol C Tables 4.2.6.8 and 6.1.1.4'
N N 0.0311 0.0180 'International Tables Vol C Tables 4.2.6.8 and 6.1.1.4'
O O 0.0492 0.0322 'International Tables Vol C Tables 4.2.6.8 and 6.1.1.4'

loop_
_geom_angle_atom_site_label_1
_geom_angle_atom_site_label_2
_geom_angle_atom_site_label_3
_geom_angle
_geom_angle_site_symmetry_1
_geom_angle_site_symmetry_3
_geom_angle_publ_flag
C11 N1 C1 123.49(14) . . ?
C15 N2 C11 118.82(14) . . ?
C2 C1 N1 121.00(18) . . ?
C2 C1 C10 120.42(16) . . ?
C10 C1 N1 118.56(17) . . ?
C1 C2 C3 121.10(17) . . ?
C4 C3 C2 122.32(17) . . ?
C4 C3 C8 119.46(16) . . ?
C8 C3 C2 118.20(16) . . ?
C5 C4 C3 120.9(2) . . ?
C4 C5 C6 121.0(2) . . ?
C7 C6 C5 120.29(18) . . ?
C6 C7 C8 120.05(19) . . ?
C3 C8 C7 118.25(17) . . ?
C9 C8 C3 119.82(16) . . ?
C9 C8 C7 121.93(18) . . ?
C10 C9 C8 120.42(18) . . ?
C9 C10 C1 120.01(18) . . ?
N1 C11 C12 121.43(14) . . ?
N2 C11 N1 117.62(14) . . ?
N2 C11 C12 120.94(16) . . ?
C11 C12 C16 121.54(16) . . ?
C13 C12 C11 117.79(15) . . ?
C13 C12 C16 120.64(14) . . ?
C12 C13 C14 120.75(16) . . ?
C15 C14 C13 117.76(17) . . ?
N2 C15 C14 123.89(16) . . ?
O1 C16 O2 123.41(15) . . ?
O1 C16 C12 124.15(14) . . ?
O2 C16 C12 112.44(15) . . ?

loop_
_geom_bond_atom_site_label_1
_geom_bond_atom_site_label_2
_geom_bond_distance
_geom_bond_site_symmetry_2
_geom_bond_publ_flag
O1 C16 1.214(2) . ?
O2 C16 1.304(2) . ?
N1 C1 1.427(2) . ?
N1 C11 1.351(2) . ?
N2 C11 1.350(2) . ?
N2 C15 1.338(2) . ?
C1 C2 1.343(3) . ?
C1 C10 1.425(3) . ?
C2 C3 1.425(2) . ?
C3 C4 1.395(3) . ?
C3 C8 1.414(3) . ?
C4 C5 1.355(3) . ?
C5 C6 1.394(3) . ?
C6 C7 1.365(3) . ?
C7 C8 1.437(2) . ?
C8 C9 1.407(3) . ?
C9 C10 1.363(3) . ?
C11 C12 1.421(2) . ?
C12 C13 1.380(3) . ?
C12 C16 1.484(2) . ?
C13 C14 1.384(3) . ?
C14 C15 1.368(3) . ?
